data_4506636
loop_
_publ_author_name
'Johmoto, Kohei'
'Sekine, Akiko'
'Uekusa, Hidehiro'

_publ_section_title
;
 Photochromism Control of Salicylideneaniline Derivatives by Acid--Base
 Co-Crystallization
;
_journal_issue 10
_journal_name_full 'Crystal Growth &amp; Design'
_journal_page_first 4779
_journal_paper_doi 10.1021/cg300454q
_journal_volume 12
_journal_year 2012
_chemical_formula_moiety 'C14 H10 N O3, 0.5(C4 H12 N2)'
_chemical_formula_sum 'C16 H16 N2 O3'
_chemical_formula_weight 284.31
_chemical_name_systematic
; 
 ? 
;
_space_group_IT_number 61
_symmetry_cell_setting orthorhombic
_symmetry_space_group_name_Hall '-P 2ac 2ab'
_symmetry_space_group_name_H-M 'P b c a'
_atom_sites_solution_hydrogens geom
_atom_sites_solution_primary direct
_atom_sites_solution_secondary difmap
_audit_creation_method SHELXL-97
_cell_angle_alpha 90.00
_cell_angle_beta 90.00
_cell_angle_gamma 90.00
_cell_formula_units_Z 8
_cell_length_a 7.8579(7)
_cell_length_b 10.9170(9)
_cell_length_c 32.253(3)
_cell_measurement_reflns_used 18548
_cell_measurement_temperature 293(2)
_cell_measurement_theta_max 27.47
_cell_measurement_theta_min 3.14
_cell_volume 2766.8(4)
_computing_cell_refinement 'CrystalClear SM Expert version2.0'
_computing_data_collection 'CrystalClear SM Expert version2.0'
_computing_data_reduction 'CrystalClear SM Expert version2.0'
_computing_molecular_graphics 'ORTEP-3 (Farrugia, 2008)'
_computing_publication_material 'SHELXL-97 (Sheldrick, 1997)'
_computing_structure_refinement 'SHELXL-97 (Sheldrick, 1997)'
_computing_structure_solution 'SHELXS-97 (Sheldrick, 1990)'
_diffrn_ambient_temperature 293(2)
_diffrn_measured_fraction_theta_full 0.997
_diffrn_measured_fraction_theta_max 0.997
_diffrn_measurement_device_type 'Rigaku XtaLAB mini CCD Area Detector System'
_diffrn_measurement_method '\w scan'
_diffrn_radiation_monochromator graphite
_diffrn_radiation_source 'fine-focus sealed tube'
_diffrn_radiation_type MoK\a
_diffrn_radiation_wavelength 0.71075
_diffrn_reflns_av_R_equivalents 0.0608
_diffrn_reflns_av_sigmaI/netI 0.0365
_diffrn_reflns_limit_h_max 10
_diffrn_reflns_limit_h_min -10
_diffrn_reflns_limit_k_max 14
_diffrn_reflns_limit_k_min -14
_diffrn_reflns_limit_l_max 41
_diffrn_reflns_limit_l_min -41
_diffrn_reflns_number 24323
_diffrn_reflns_theta_full 27.47
_diffrn_reflns_theta_max 27.47
_diffrn_reflns_theta_min 3.26
_exptl_absorpt_coefficient_mu 0.096
_exptl_absorpt_correction_T_max 0.9896
_exptl_absorpt_correction_T_min 0.8135
_exptl_absorpt_correction_type multi-scan
_exptl_absorpt_process_details 'Absorption was corrected by ABSCOR'
_exptl_crystal_colour yellow
_exptl_crystal_density_diffrn 1.365
_exptl_crystal_density_method 'not measured'
_exptl_crystal_description Platelet
_exptl_crystal_F_000 1200
_exptl_crystal_size_max 0.28
_exptl_crystal_size_mid 0.26
_exptl_crystal_size_min 0.11
_refine_diff_density_max 0.163
_refine_diff_density_min -0.215
_refine_diff_density_rms 0.045
_refine_ls_extinction_method none
_refine_ls_goodness_of_fit_ref 1.056
_refine_ls_hydrogen_treatment mixed
_refine_ls_matrix_type full
_refine_ls_number_parameters 202
_refine_ls_number_reflns 3161
_refine_ls_number_restraints 0
_refine_ls_restrained_S_all 1.056
_refine_ls_R_factor_all 0.0790
_refine_ls_R_factor_gt 0.0516
_refine_ls_shift/su_max 0.000
_refine_ls_shift/su_mean 0.000
_refine_ls_structure_factor_coef Fsqd
_refine_ls_weighting_details 'calc w=1/[\s^2^(Fo^2^)+(0.0466P)^2^+0.8619P] where P=(Fo^2^+2Fc^2^)/3'
_refine_ls_weighting_scheme calc
_refine_ls_wR_factor_gt 0.1090
_refine_ls_wR_factor_ref 0.1199
_reflns_number_gt 2228
_reflns_number_total 3161
_reflns_threshold_expression >2sigma(I)
_cod_data_source_file cg300454q_si_002.cif
_cod_data_source_block 1e
_cod_original_sg_symbol_H-M Pbca
_cod_database_code 4506636

loop_
_symmetry_equiv_pos_as_xyz
'x, y, z'
'-x+1/2, -y, z+1/2'
'x+1/2, -y+1/2, -z'
'-x, y+1/2, -z+1/2'
'-x, -y, -z'
'x-1/2, y, -z-1/2'
'-x-1/2, y-1/2, z'
'x, -y-1/2, z-1/2'

loop_
_atom_site_label
_atom_site_type_symbol
_atom_site_fract_x
_atom_site_fract_y
_atom_site_fract_z
_atom_site_U_iso_or_equiv
_atom_site_adp_type
_atom_site_occupancy
_atom_site_symmetry_multiplicity
_atom_site_calc_flag
_atom_site_refinement_flags
O1 O 0.7086(2) 0.75414(13) 0.24689(5) 0.0599(5) Uani 1 1 d .
H1O H 0.688(4) 0.715(2) 0.2724(8) 0.090 Uiso 1 1 d .
O2 O 0.54553(16) 0.66612(12) 0.48202(3) 0.0368(3) Uani 1 1 d .
O3 O 0.43862(19) 0.78487(12) 0.43277(4) 0.0466(4) Uani 1 1 d .
N1 N 0.6222(2) 0.58604(14) 0.29957(4) 0.0382(4) Uani 1 1 d .
C1 C 0.5977(2) 0.55866(17) 0.22648(5) 0.0366(4) Uani 1 1 d .
C2 C 0.6612(3) 0.67469(18) 0.21686(6) 0.0410(5) Uani 1 1 d .
C3 C 0.6783(3) 0.7098(2) 0.17570(6) 0.0495(5) Uani 1 1 d .
H3 H 0.7189 0.7875 0.1692 0.059 Uiso 1 1 calc R
C4 C 0.6351(3) 0.6297(2) 0.14468(6) 0.0502(6) Uani 1 1 d .
H4 H 0.6486 0.6534 0.1172 0.060 Uiso 1 1 calc R
C5 C 0.5724(3) 0.5150(2) 0.15341(6) 0.0535(6) Uani 1 1 d .
H5 H 0.5432 0.4616 0.1321 0.064 Uiso 1 1 calc R
C6 C 0.5533(3) 0.4805(2) 0.19435(6) 0.0488(5) Uani 1 1 d .
H6 H 0.5098 0.4033 0.2005 0.059 Uiso 1 1 calc R
C7 C 0.5784(3) 0.51815(18) 0.26915(6) 0.0391(5) Uani 1 1 d .
H7C H 0.531(3) 0.4385(19) 0.2740(6) 0.047 Uiso 1 1 d .
C8 C 0.6068(2) 0.54323(17) 0.34075(5) 0.0341(4) Uani 1 1 d .
C9 C 0.6334(3) 0.42204(17) 0.35213(6) 0.0406(5) Uani 1 1 d .
H9 H 0.6621 0.3643 0.3321 0.049 Uiso 1 1 calc R
C10 C 0.6175(3) 0.38732(16) 0.39292(6) 0.0398(5) Uani 1 1 d .
H10 H 0.6339 0.3057 0.4002 0.048 Uiso 1 1 calc R
C11 C 0.5774(2) 0.47205(16) 0.42324(5) 0.0332(4) Uani 1 1 d .
H11 H 0.5664 0.4475 0.4507 0.040 Uiso 1 1 calc R
C12 C 0.5537(2) 0.59438(15) 0.41246(5) 0.0287(4) Uani 1 1 d .
C13 C 0.5693(2) 0.62866(16) 0.37115(5) 0.0316(4) Uani 1 1 d .
H13 H 0.5543 0.7103 0.3638 0.038 Uiso 1 1 calc R
C14 C 0.5104(2) 0.68824(16) 0.44470(5) 0.0302(4) Uani 1 1 d .
N2 N 0.1483(2) 0.42580(13) 0.49600(4) 0.0314(3) Uani 1 1 d .
H101 H 0.109(2) 0.3679(16) 0.4729(6) 0.038 Uiso 1 1 d .
H102 H 0.262(3) 0.4004(16) 0.5033(5) 0.038 Uiso 1 1 d .
C15 C 0.1447(2) 0.55178(16) 0.47883(5) 0.0339(4) Uani 1 1 d .
H15A H 0.2162 0.5559 0.4543 0.041 Uiso 1 1 calc R
H15B H 0.1893 0.6088 0.4992 0.041 Uiso 1 1 calc R
C16 C 0.0347(2) 0.41301(17) 0.53233(5) 0.0342(4) Uani 1 1 d .
H16A H 0.0751 0.4651 0.5546 0.041 Uiso 1 1 calc R
H16B H 0.0368 0.3289 0.5420 0.041 Uiso 1 1 calc R

loop_
_atom_site_aniso_label
_atom_site_aniso_U_11
_atom_site_aniso_U_22
_atom_site_aniso_U_33
_atom_site_aniso_U_23
_atom_site_aniso_U_13
_atom_site_aniso_U_12
O1 0.0943(13) 0.0435(8) 0.0419(8) -0.0033(7) -0.0001(9) -0.0127(8)
O2 0.0397(7) 0.0443(7) 0.0265(6) -0.0021(6) -0.0031(5) 0.0090(6)
O3 0.0692(10) 0.0388(8) 0.0317(7) -0.0028(6) -0.0040(6) 0.0203(7)
N1 0.0462(9) 0.0383(9) 0.0302(8) -0.0015(7) 0.0041(7) 0.0033(7)
C1 0.0391(10) 0.0404(10) 0.0302(9) -0.0012(8) 0.0022(8) 0.0059(8)
C2 0.0459(11) 0.0412(11) 0.0359(10) -0.0018(9) 0.0014(9) 0.0050(9)
C3 0.0566(14) 0.0489(12) 0.0431(11) 0.0096(10) 0.0028(10) 0.0004(10)
C4 0.0544(13) 0.0668(15) 0.0294(10) 0.0045(10) 0.0011(9) 0.0076(11)
C5 0.0644(14) 0.0629(15) 0.0330(10) -0.0079(10) -0.0032(10) 0.0003(11)
C6 0.0618(14) 0.0473(12) 0.0373(10) -0.0041(9) -0.0025(10) -0.0053(10)
C7 0.0459(12) 0.0375(10) 0.0339(10) -0.0030(8) 0.0022(9) 0.0003(9)
C8 0.0362(10) 0.0361(10) 0.0301(9) -0.0010(8) 0.0022(8) -0.0005(8)
C9 0.0505(12) 0.0354(10) 0.0360(10) -0.0074(8) 0.0043(9) 0.0030(9)
C10 0.0514(12) 0.0282(9) 0.0397(10) 0.0008(8) 0.0004(9) 0.0018(9)
C11 0.0354(10) 0.0351(10) 0.0292(9) 0.0015(7) -0.0022(7) -0.0022(8)
C12 0.0262(8) 0.0316(9) 0.0283(8) -0.0023(7) -0.0004(7) -0.0007(7)
C13 0.0364(10) 0.0302(9) 0.0283(9) -0.0005(7) -0.0008(8) 0.0004(8)
C14 0.0289(9) 0.0319(9) 0.0300(9) -0.0029(7) 0.0001(7) -0.0019(7)
N2 0.0293(8) 0.0323(8) 0.0327(8) -0.0035(6) -0.0044(6) 0.0024(6)
C15 0.0347(10) 0.0345(10) 0.0323(9) 0.0005(8) 0.0006(8) -0.0048(8)
C16 0.0384(10) 0.0344(10) 0.0298(9) 0.0031(8) -0.0023(8) -0.0008(8)

loop_
_atom_type_symbol
_atom_type_description
_atom_type_scat_dispersion_real
_atom_type_scat_dispersion_imag
_atom_type_scat_source
C C 0.0033 0.0016 'International Tables Vol C Tables 4.2.6.8 and 6.1.1.4'
H H 0.0000 0.0000 'International Tables Vol C Tables 4.2.6.8 and 6.1.1.4'
N N 0.0061 0.0033 'International Tables Vol C Tables 4.2.6.8 and 6.1.1.4'
O O 0.0106 0.0060 'International Tables Vol C Tables 4.2.6.8 and 6.1.1.4'

loop_
_geom_angle_atom_site_label_1
_geom_angle_atom_site_label_2
_geom_angle_atom_site_label_3
_geom_angle
_geom_angle_site_symmetry_1
_geom_angle_site_symmetry_3
C2 O1 H1O 106.7(16) . .
C7 N1 C8 120.48(16) . .
C6 C1 C2 118.83(17) . .
C6 C1 C7 119.60(18) . .
C2 C1 C7 121.57(17) . .
O1 C2 C3 118.77(18) . .
O1 C2 C1 121.41(16) . .
C3 C2 C1 119.83(18) . .
C4 C3 C2 119.8(2) . .
C4 C3 H3 120.1 . .
C2 C3 H3 120.1 . .
C3 C4 C5 121.33(19) . .
C3 C4 H4 119.3 . .
C5 C4 H4 119.3 . .
C4 C5 C6 118.9(2) . .
C4 C5 H5 120.5 . .
C6 C5 H5 120.5 . .
C5 C6 C1 121.3(2) . .
C5 C6 H6 119.4 . .
C1 C6 H6 119.4 . .
N1 C7 C1 121.52(18) . .
N1 C7 H7C 120.4(12) . .
C1 C7 H7C 118.1(12) . .
C13 C8 C9 119.11(16) . .
C13 C8 N1 117.45(16) . .
C9 C8 N1 123.40(16) . .
C10 C9 C8 120.12(17) . .
C10 C9 H9 119.9 . .
C8 C9 H9 119.9 . .
C9 C10 C11 120.88(17) . .
C9 C10 H10 119.6 . .
C11 C10 H10 119.6 . .
C10 C11 C12 119.71(16) . .
C10 C11 H11 120.1 . .
C12 C11 H11 120.1 . .
C13 C12 C11 119.06(16) . .
C13 C12 C14 120.08(15) . .
C11 C12 C14 120.85(15) . .
C8 C13 C12 121.10(16) . .
C8 C13 H13 119.5 . .
C12 C13 H13 119.5 . .
O3 C14 O2 123.54(16) . .
O3 C14 C12 117.60(15) . .
O2 C14 C12 118.86(15) . .
C16 N2 C15 111.82(14) . .
C16 N2 H101 109.6(10) . .
C15 N2 H101 107.1(10) . .
C16 N2 H102 109.8(11) . .
C15 N2 H102 112.0(11) . .
H101 N2 H102 106.3(14) . .
N2 C15 C16 110.13(14) . 5_566
N2 C15 H15A 109.6 . .
C16 C15 H15A 109.6 5_566 .
N2 C15 H15B 109.6 . .
C16 C15 H15B 109.6 5_566 .
H15A C15 H15B 108.1 . .
N2 C16 C15 110.60(14) . 5_566
N2 C16 H16A 109.5 . .
C15 C16 H16A 109.5 5_566 .
N2 C16 H16B 109.5 . .
C15 C16 H16B 109.5 5_566 .
H16A C16 H16B 108.1 . .

loop_
_geom_bond_atom_site_label_1
_geom_bond_atom_site_label_2
_geom_bond_distance
_geom_bond_site_symmetry_2
O1 C2 1.352(2) .
O1 H1O 0.94(3) .
O2 C14 1.258(2) .
O3 C14 1.257(2) .
N1 C7 1.277(2) .
N1 C8 1.413(2) .
C1 C6 1.387(3) .
C1 C2 1.396(3) .
C1 C7 1.453(3) .
C2 C3 1.388(3) .
C3 C4 1.371(3) .
C3 H3 0.9300 .
C4 C5 1.375(3) .
C4 H4 0.9300 .
C5 C6 1.381(3) .
C5 H5 0.9300 .
C6 H6 0.9300 .
C7 H7C 0.96(2) .
C8 C13 1.385(2) .
C8 C9 1.389(3) .
C9 C10 1.375(3) .
C9 H9 0.9300 .
C10 C11 1.383(2) .
C10 H10 0.9300 .
C11 C12 1.393(2) .
C11 H11 0.9300 .
C12 C13 1.390(2) .
C12 C14 1.499(2) .
C13 H13 0.9300 .
N2 C16 1.480(2) .
N2 C15 1.483(2) .
N2 H101 1.026(19) .
N2 H102 0.97(2) .
C15 C16 1.505(2) 5_566
C15 H15A 0.9700 .
C15 H15B 0.9700 .
C16 C15 1.505(2) 5_566
C16 H16A 0.9700 .
C16 H16B 0.9700 .

loop_
_geom_torsion_atom_site_label_1
_geom_torsion_atom_site_label_2
_geom_torsion_atom_site_label_3
_geom_torsion_atom_site_label_4
_geom_torsion
_geom_torsion_site_symmetry_4
C6 C1 C2 O1 -179.17(19) .
C7 C1 C2 O1 0.4(3) .
C6 C1 C2 C3 0.2(3) .
C7 C1 C2 C3 179.77(19) .
O1 C2 C3 C4 178.40(19) .
C1 C2 C3 C4 -1.0(3) .
C2 C3 C4 C5 1.0(3) .
C3 C4 C5 C6 -0.2(3) .
C4 C5 C6 C1 -0.6(3) .
C2 C1 C6 C5 0.6(3) .
C7 C1 C6 C5 -178.96(19) .
C8 N1 C7 C1 -178.15(17) .
C6 C1 C7 N1 178.05(19) .
C2 C1 C7 N1 -1.5(3) .
C7 N1 C8 C13 -147.32(18) .
C7 N1 C8 C9 35.1(3) .
C13 C8 C9 C10 1.9(3) .
N1 C8 C9 C10 179.46(18) .
C8 C9 C10 C11 -1.0(3) .
C9 C10 C11 C12 -0.3(3) .
C10 C11 C12 C13 0.6(3) .
C10 C11 C12 C14 -179.92(16) .
C9 C8 C13 C12 -1.7(3) .
N1 C8 C13 C12 -179.35(16) .
C11 C12 C13 C8 0.4(3) .
C14 C12 C13 C8 -179.08(16) .
C13 C12 C14 O3 21.7(2) .
C11 C12 C14 O3 -157.75(17) .
C13 C12 C14 O2 -159.04(16) .
C11 C12 C14 O2 21.5(2) .
C16 N2 C15 C16 -56.6(2) 5_566
C15 N2 C16 C15 56.9(2) 5_566
